data_2225606
loop_
_publ_author_name
'Ahmad, Matloob'
'Siddiqui, Hamid Latif'
'Rizvi, Umar Farooq'
'Ahmad, Saeed'
'Parvez, Masood'

_publ_section_title
;
 3-Benzoyl-4-hydroxy-2<i>H</i>-1,2-benzothiazine 1,1-dioxide
;
_journal_coeditor_code JH2134
_journal_issue 4
_journal_name_full 'Acta Crystallographica Section E'
_journal_page_first o862
_journal_paper_doi 10.1107/S1600536810009359
_journal_volume 66
_journal_year 2010
_chemical_formula_iupac 'C15 H11 N O4 S'
_chemical_formula_moiety 'C15 H11 N O4 S'
_chemical_formula_sum 'C15 H11 N O4 S'
_chemical_formula_weight 301.31
_chemical_name_systematic
;
3-Benzoyl-4-hydroxy-2<i>H</i>-1,2-benzothiazine 1,1-dioxide
;
_space_group_IT_number 14
_symmetry_cell_setting monoclinic
_symmetry_space_group_name_Hall '-P 2ybc'
_symmetry_space_group_name_H-M 'P 1 21/c 1'
_atom_sites_solution_hydrogens difmap
_atom_sites_solution_primary direct
_atom_sites_solution_secondary difmap
_cell_angle_alpha 90.00
_cell_angle_beta 102.4519(12)
_cell_angle_gamma 90.00
_cell_formula_units_Z 8
_cell_length_a 13.8675(4)
_cell_length_b 7.6289(2)
_cell_length_c 25.7553(9)
_cell_measurement_reflns_used 5113
_cell_measurement_temperature 173(2)
_cell_measurement_theta_max 27.5
_cell_measurement_theta_min 1.0
_cell_volume 2660.66(14)
_computing_cell_refinement 'DENZO (Otwinowski & Minor, 1997)'
_computing_data_collection 'COLLECT (Hooft, 1998)'
_computing_data_reduction 'SCALEPACK (Otwinowski & Minor, 1997)'
_computing_molecular_graphics 'ORTEP-3 for Windows (Farrugia, 1997)'
_computing_publication_material 'SHELXL97 (Sheldrick, 2008)'
_computing_structure_refinement 'SHELXL97 (Sheldrick, 2008)'
_computing_structure_solution 'SHELXS97 (Sheldrick, 2008)'
_diffrn_ambient_temperature 173(2)
_diffrn_measured_fraction_theta_full 0.982
_diffrn_measured_fraction_theta_max 0.980
_diffrn_measurement_device_type 'Nonius KappaCCD'
_diffrn_measurement_method '\w and \f'
_diffrn_radiation_monochromator graphite
_diffrn_radiation_source 'fine-focus sealed tube'
_diffrn_radiation_type MoK\a
_diffrn_radiation_wavelength 0.71073
_diffrn_reflns_av_R_equivalents 0.0343
_diffrn_reflns_av_sigmaI/netI 0.0383
_diffrn_reflns_limit_h_max 18
_diffrn_reflns_limit_h_min -17
_diffrn_reflns_limit_k_max 9
_diffrn_reflns_limit_k_min -9
_diffrn_reflns_limit_l_max 33
_diffrn_reflns_limit_l_min -33
_diffrn_reflns_number 10424
_diffrn_reflns_theta_full 25.00
_diffrn_reflns_theta_max 27.48
_diffrn_reflns_theta_min 1.96
_diffrn_standards_number 0
_exptl_absorpt_coefficient_mu 0.259
_exptl_absorpt_correction_T_max 0.9796
_exptl_absorpt_correction_T_min 0.9696
_exptl_absorpt_correction_type multi-scan
_exptl_absorpt_process_details '(SORTAV; Blessing, 1997)'
_exptl_crystal_colour yellow
_exptl_crystal_density_diffrn 1.504
_exptl_crystal_density_method 'not measured'
_exptl_crystal_description block
_exptl_crystal_F_000 1248
_exptl_crystal_size_max 0.12
_exptl_crystal_size_mid 0.11
_exptl_crystal_size_min 0.08
_refine_diff_density_max 0.404
_refine_diff_density_min -0.445
_refine_ls_extinction_method none
_refine_ls_goodness_of_fit_ref 1.087
_refine_ls_hydrogen_treatment mixed
_refine_ls_matrix_type full
_refine_ls_number_parameters 391
_refine_ls_number_reflns 5971
_refine_ls_number_restraints 0
_refine_ls_restrained_S_all 1.087
_refine_ls_R_factor_all 0.0586
_refine_ls_R_factor_gt 0.0482
_refine_ls_shift/su_max 0.000
_refine_ls_shift/su_mean 0.000
_refine_ls_structure_factor_coef Fsqd
_refine_ls_weighting_details 'calc w=1/[\s^2^(Fo^2^)+(0.0348P)^2^+2.7188P] where P=(Fo^2^+2Fc^2^)/3'
_refine_ls_weighting_scheme calc
_refine_ls_wR_factor_gt 0.1099
_refine_ls_wR_factor_ref 0.1186
_reflns_number_gt 5100
_reflns_number_total 5971
_reflns_threshold_expression I>2\s(I)
_cod_data_source_file jh2134.cif
_cod_data_source_block I
_cod_original_sg_symbol_H-M 'P 21/c'
_cod_database_code 2225606
_cod_database_fobs_code 2225606

loop_
_symmetry_equiv_pos_as_xyz
'x, y, z'
'-x, y+1/2, -z+1/2'
'-x, -y, -z'
'x, -y-1/2, z-1/2'

loop_
_atom_site_type_symbol
_atom_site_label
_atom_site_fract_x
_atom_site_fract_y
_atom_site_fract_z
_atom_site_U_iso_or_equiv
_atom_site_adp_type
_atom_site_calc_flag
_atom_site_refinement_flags
_atom_site_occupancy
_atom_site_disorder_assembly
_atom_site_disorder_group
S S1 0.26603(4) 0.49396(7) -0.15139(2) 0.02569(13) Uani d . 1 . .
S S2 0.26612(4) 0.00960(7) 0.14780(2) 0.02805(13) Uani d . 1 . .
O O1 0.34849(11) 0.3951(2) -0.16022(6) 0.0392(4) Uani d . 1 . .
O O2 0.26099(11) 0.6780(2) -0.16221(6) 0.0338(4) Uani d . 1 . .
O O3 -0.00584(11) 0.5375(2) -0.10052(6) 0.0344(4) Uani d . 1 . .
H H3O 0.0138(19) 0.580(3) -0.0643(12) 0.041 Uiso d . 1 . .
O O4 0.08737(11) 0.6136(2) -0.01058(6) 0.0365(4) Uani d . 1 . .
O O5 0.24183(12) 0.1891(2) 0.15448(6) 0.0367(4) Uani d . 1 . .
O O6 0.20854(12) -0.1254(2) 0.16478(6) 0.0362(4) Uani d . 1 . .
O O7 0.49817(12) 0.1805(2) 0.07325(7) 0.0386(4) Uani d . 1 . .
H H7O 0.467(2) 0.200(4) 0.0367(12) 0.046 Uiso d . 1 . .
O O8 0.37534(12) 0.1864(2) -0.01398(6) 0.0392(4) Uani d . 1 . .
N N1 0.25817(13) 0.4634(2) -0.08997(7) 0.0255(4) Uani d . 1 . .
H H1N 0.2839(18) 0.370(3) -0.0763(10) 0.031 Uiso d . 1 . .
N N2 0.26406(13) -0.0224(2) 0.08502(7) 0.0277(4) Uani d . 1 . .
H H2N 0.2516(18) -0.123(4) 0.0752(10) 0.033 Uiso d . 1 . .
C C1 0.15563(15) 0.4015(3) -0.18693(8) 0.0257(4) Uani d . 1 . .
C C2 0.15101(18) 0.3292(3) -0.23688(9) 0.0333(5) Uani d . 1 . .
H H2 0.2086 0.3204 -0.2511 0.040 Uiso calc R 1 . .
C C3 0.0605(2) 0.2700(3) -0.26569(9) 0.0401(6) Uani d . 1 . .
H H3 0.0557 0.2224 -0.3002 0.048 Uiso calc R 1 . .
C C4 -0.02274(19) 0.2799(3) -0.24437(9) 0.0391(6) Uani d . 1 . .
H H4 -0.0841 0.2378 -0.2643 0.047 Uiso calc R 1 . .
C C5 -0.01775(17) 0.3508(3) -0.19421(9) 0.0322(5) Uani d . 1 . .
H H5 -0.0753 0.3561 -0.1799 0.039 Uiso calc R 1 . .
C C6 0.07235(15) 0.4143(3) -0.16478(8) 0.0254(4) Uani d . 1 . .
C C7 0.07853(15) 0.4912(3) -0.11193(8) 0.0252(4) Uani d . 1 . .
C C8 0.16798(14) 0.5127(3) -0.07560(8) 0.0237(4) Uani d . 1 . .
C C9 0.16839(15) 0.5735(3) -0.02290(8) 0.0259(4) Uani d . 1 . .
C C10 0.25834(14) 0.5793(3) 0.02069(8) 0.0244(4) Uani d . 1 . .
C C11 0.24653(16) 0.5335(3) 0.07145(8) 0.0281(4) Uani d . 1 . .
H H11 0.1836 0.4978 0.0765 0.034 Uiso calc R 1 . .
C C12 0.32640(16) 0.5397(3) 0.11451(9) 0.0310(5) Uani d . 1 . .
H H12 0.3182 0.5073 0.1489 0.037 Uiso calc R 1 . .
C C13 0.41781(16) 0.5932(3) 0.10724(9) 0.0334(5) Uani d . 1 . .
H H13 0.4724 0.5978 0.1367 0.040 Uiso calc R 1 . .
C C14 0.43023(16) 0.6402(3) 0.05692(9) 0.0349(5) Uani d . 1 . .
H H14 0.4931 0.6778 0.0523 0.042 Uiso calc R 1 . .
C C15 0.35116(16) 0.6326(3) 0.01342(9) 0.0306(5) Uani d . 1 . .
H H15 0.3600 0.6633 -0.0210 0.037 Uiso calc R 1 . .
C C16 0.39179(16) -0.0183(3) 0.17731(8) 0.0273(4) Uani d . 1 . .
C C17 0.42052(18) -0.0878(3) 0.22798(9) 0.0325(5) Uani d . 1 . .
H H17 0.3726 -0.1277 0.2466 0.039 Uiso calc R 1 . .
C C18 0.52034(18) -0.0982(3) 0.25096(9) 0.0375(5) Uani d . 1 . .
H H18 0.5414 -0.1462 0.2856 0.045 Uiso calc R 1 . .
C C19 0.58960(18) -0.0385(3) 0.22344(10) 0.0390(5) Uani d . 1 . .
H H19 0.6579 -0.0447 0.2397 0.047 Uiso calc R 1 . .
C C20 0.56077(17) 0.0299(3) 0.17279(9) 0.0345(5) Uani d . 1 . .
H H20 0.6091 0.0712 0.1546 0.041 Uiso calc R 1 . .
C C21 0.46065(16) 0.0384(3) 0.14820(8) 0.0270(4) Uani d . 1 . .
C C22 0.42919(16) 0.0983(3) 0.09300(9) 0.0277(4) Uani d . 1 . .
C C23 0.33618(15) 0.0685(3) 0.06266(8) 0.0263(4) Uani d . 1 . .
C C24 0.31153(16) 0.1149(3) 0.00718(9) 0.0293(4) Uani d . 1 . .
C C25 0.21394(16) 0.0753(3) -0.02777(8) 0.0279(4) Uani d . 1 . .
C C26 0.21372(17) 0.0020(3) -0.07754(9) 0.0322(5) Uani d . 1 . .
H H26 0.2744 -0.0279 -0.0868 0.039 Uiso calc R 1 . .
C C27 0.12542(19) -0.0269(3) -0.11332(9) 0.0380(5) Uani d . 1 . .
H H27 0.1252 -0.0804 -0.1466 0.046 Uiso calc R 1 . .
C C28 0.03701(18) 0.0222(3) -0.10051(10) 0.0368(5) Uani d . 1 . .
H H28 -0.0236 0.0037 -0.1253 0.044 Uiso calc R 1 . .
C C29 0.03689(17) 0.0983(3) -0.05150(10) 0.0355(5) Uani d . 1 . .
H H29 -0.0237 0.1342 -0.0432 0.043 Uiso calc R 1 . .
C C30 0.12487(16) 0.1219(3) -0.01456(9) 0.0309(5) Uani d . 1 . .
H H30 0.1245 0.1695 0.0195 0.037 Uiso calc R 1 . .

loop_
_atom_site_aniso_label
_atom_site_aniso_U_11
_atom_site_aniso_U_22
_atom_site_aniso_U_33
_atom_site_aniso_U_12
_atom_site_aniso_U_13
_atom_site_aniso_U_23
S1 0.0246(3) 0.0329(3) 0.0208(2) -0.0011(2) 0.00740(19) 0.00065(19)
S2 0.0320(3) 0.0295(3) 0.0255(3) -0.0025(2) 0.0125(2) 0.0031(2)
O1 0.0309(8) 0.0580(11) 0.0314(8) 0.0087(8) 0.0122(7) -0.0032(8)
O2 0.0362(8) 0.0348(8) 0.0305(8) -0.0102(7) 0.0072(7) 0.0043(7)
O3 0.0214(7) 0.0516(10) 0.0303(8) 0.0001(7) 0.0057(6) -0.0036(7)
O4 0.0257(8) 0.0555(10) 0.0299(8) 0.0021(7) 0.0096(6) -0.0074(7)
O5 0.0463(9) 0.0317(8) 0.0369(9) 0.0050(7) 0.0196(7) 0.0028(7)
O6 0.0373(9) 0.0413(9) 0.0326(8) -0.0091(7) 0.0133(7) 0.0082(7)
O7 0.0328(8) 0.0504(10) 0.0343(9) -0.0122(8) 0.0114(7) 0.0062(8)
O8 0.0379(9) 0.0531(10) 0.0296(8) -0.0098(8) 0.0138(7) 0.0070(7)
N1 0.0236(8) 0.0339(9) 0.0192(8) 0.0037(7) 0.0052(6) 0.0028(7)
N2 0.0320(10) 0.0278(9) 0.0252(9) -0.0069(8) 0.0101(7) 0.0008(7)
C1 0.0305(10) 0.0254(10) 0.0206(9) -0.0019(8) 0.0043(8) 0.0022(8)
C2 0.0451(13) 0.0304(11) 0.0253(11) -0.0003(10) 0.0096(9) -0.0007(9)
C3 0.0595(16) 0.0334(12) 0.0246(11) -0.0095(11) 0.0029(10) -0.0048(9)
C4 0.0473(14) 0.0322(12) 0.0320(12) -0.0120(10) -0.0047(10) -0.0006(9)
C5 0.0332(11) 0.0314(11) 0.0294(11) -0.0074(9) 0.0011(9) 0.0053(9)
C6 0.0290(10) 0.0226(10) 0.0237(10) -0.0032(8) 0.0036(8) 0.0032(8)
C7 0.0249(10) 0.0275(10) 0.0242(10) -0.0024(8) 0.0077(8) 0.0041(8)
C8 0.0226(9) 0.0285(10) 0.0207(9) -0.0001(8) 0.0064(7) 0.0025(8)
C9 0.0239(10) 0.0294(10) 0.0247(10) -0.0030(8) 0.0062(8) 0.0002(8)
C10 0.0246(10) 0.0270(10) 0.0222(10) -0.0026(8) 0.0064(8) -0.0020(8)
C11 0.0304(11) 0.0291(10) 0.0257(10) -0.0052(8) 0.0081(8) -0.0016(8)
C12 0.0350(11) 0.0323(11) 0.0241(10) -0.0024(9) 0.0025(9) 0.0039(8)
C13 0.0295(11) 0.0357(12) 0.0313(12) -0.0021(9) -0.0019(9) 0.0002(9)
C14 0.0257(10) 0.0437(13) 0.0353(12) -0.0075(10) 0.0067(9) -0.0025(10)
C15 0.0299(11) 0.0372(12) 0.0259(10) -0.0064(9) 0.0089(9) -0.0007(9)
C16 0.0327(11) 0.0238(10) 0.0262(10) -0.0042(8) 0.0085(8) -0.0033(8)
C17 0.0428(12) 0.0281(11) 0.0274(11) -0.0034(9) 0.0098(9) 0.0017(9)
C18 0.0494(15) 0.0318(12) 0.0282(11) -0.0005(10) 0.0018(10) 0.0030(9)
C19 0.0361(12) 0.0381(13) 0.0394(13) 0.0030(10) 0.0005(10) -0.0020(10)
C20 0.0351(12) 0.0343(12) 0.0352(12) -0.0036(9) 0.0103(10) -0.0059(10)
C21 0.0326(11) 0.0237(10) 0.0258(10) -0.0029(8) 0.0090(8) -0.0026(8)
C22 0.0316(11) 0.0262(10) 0.0282(11) -0.0041(8) 0.0128(9) -0.0019(8)
C23 0.0304(10) 0.0264(10) 0.0252(10) -0.0027(8) 0.0128(8) 0.0000(8)
C24 0.0344(11) 0.0288(11) 0.0270(11) -0.0014(9) 0.0113(9) -0.0006(8)
C25 0.0357(11) 0.0242(10) 0.0253(10) -0.0021(8) 0.0101(9) 0.0043(8)
C26 0.0359(12) 0.0363(12) 0.0261(11) 0.0039(9) 0.0107(9) 0.0013(9)
C27 0.0462(14) 0.0391(13) 0.0272(11) 0.0012(11) 0.0050(10) -0.0018(10)
C28 0.0369(12) 0.0381(13) 0.0334(12) -0.0016(10) 0.0029(10) 0.0073(10)
C29 0.0342(12) 0.0343(12) 0.0409(13) 0.0023(10) 0.0148(10) 0.0094(10)
C30 0.0378(12) 0.0283(11) 0.0292(11) -0.0003(9) 0.0130(9) 0.0017(9)

loop_
_atom_type_symbol
_atom_type_description
_atom_type_scat_dispersion_real
_atom_type_scat_dispersion_imag
_atom_type_scat_source
C C 0.0033 0.0016 'International Tables Vol C Tables 4.2.6.8 and 6.1.1.4'
H H 0.0000 0.0000 'International Tables Vol C Tables 4.2.6.8 and 6.1.1.4'
N N 0.0061 0.0033 'International Tables Vol C Tables 4.2.6.8 and 6.1.1.4'
O O 0.0106 0.0060 'International Tables Vol C Tables 4.2.6.8 and 6.1.1.4'
S S 0.1246 0.1234 'International Tables Vol C Tables 4.2.6.8 and 6.1.1.4'

loop_
_geom_angle_atom_site_label_1
_geom_angle_atom_site_label_2
_geom_angle_atom_site_label_3
_geom_angle_site_symmetry_1
_geom_angle_site_symmetry_3
_geom_angle
_geom_angle_publ_flag
O1 S1 O2 . . 119.62(10) ?
O1 S1 N1 . . 107.65(10) ?
O2 S1 N1 . . 108.64(10) ?
O1 S1 C1 . . 110.09(10) ?
O2 S1 C1 . . 107.01(10) ?
N1 S1 C1 . . 102.49(9) ?
O6 S2 O5 . . 119.47(10) ?
O6 S2 N2 . . 107.73(10) ?
O5 S2 N2 . . 107.98(10) ?
O6 S2 C16 . . 110.37(10) ?
O5 S2 C16 . . 107.55(10) ?
N2 S2 C16 . . 102.38(10) ?
C7 O3 H3O . . 103.1(15) ?
C22 O7 H7O . . 103.9(16) ?
C8 N1 S1 . . 117.40(14) ?
C8 N1 H1N . . 115.7(17) ?
S1 N1 H1N . . 114.6(17) ?
C23 N2 S2 . . 117.47(15) ?
C23 N2 H2N . . 116.7(18) ?
S2 N2 H2N . . 114.0(18) ?
C2 C1 C6 . . 121.9(2) ?
C2 C1 S1 . . 120.28(17) ?
C6 C1 S1 . . 117.65(15) ?
C1 C2 C3 . . 118.7(2) ?
C1 C2 H2 . . 120.7 ?
C3 C2 H2 . . 120.7 ?
C4 C3 C2 . . 120.4(2) ?
C4 C3 H3 . . 119.8 ?
C2 C3 H3 . . 119.8 ?
C3 C4 C5 . . 120.8(2) ?
C3 C4 H4 . . 119.6 ?
C5 C4 H4 . . 119.6 ?
C4 C5 C6 . . 119.9(2) ?
C4 C5 H5 . . 120.1 ?
C6 C5 H5 . . 120.1 ?
C1 C6 C5 . . 118.30(19) ?
C1 C6 C7 . . 121.23(18) ?
C5 C6 C7 . . 120.46(19) ?
O3 C7 C8 . . 121.67(19) ?
O3 C7 C6 . . 115.97(18) ?
C8 C7 C6 . . 122.37(18) ?
C7 C8 N1 . . 119.84(18) ?
C7 C8 C9 . . 119.69(18) ?
N1 C8 C9 . . 120.35(17) ?
O4 C9 C8 . . 119.47(18) ?
O4 C9 C10 . . 116.58(18) ?
C8 C9 C10 . . 123.76(18) ?
C11 C10 C15 . . 119.64(19) ?
C11 C10 C9 . . 116.76(18) ?
C15 C10 C9 . . 123.57(18) ?
C12 C11 C10 . . 120.3(2) ?
C12 C11 H11 . . 119.8 ?
C10 C11 H11 . . 119.8 ?
C13 C12 C11 . . 119.9(2) ?
C13 C12 H12 . . 120.0 ?
C11 C12 H12 . . 120.0 ?
C12 C13 C14 . . 120.2(2) ?
C12 C13 H13 . . 119.9 ?
C14 C13 H13 . . 119.9 ?
C15 C14 C13 . . 120.4(2) ?
C15 C14 H14 . . 119.8 ?
C13 C14 H14 . . 119.8 ?
C14 C15 C10 . . 119.5(2) ?
C14 C15 H15 . . 120.2 ?
C10 C15 H15 . . 120.2 ?
C17 C16 C21 . . 122.1(2) ?
C17 C16 S2 . . 120.70(17) ?
C21 C16 S2 . . 117.20(17) ?
C16 C17 C18 . . 118.8(2) ?
C16 C17 H17 . . 120.6 ?
C18 C17 H17 . . 120.6 ?
C17 C18 C19 . . 120.1(2) ?
C17 C18 H18 . . 120.0 ?
C19 C18 H18 . . 120.0 ?
C20 C19 C18 . . 121.0(2) ?
C20 C19 H19 . . 119.5 ?
C18 C19 H19 . . 119.5 ?
C19 C20 C21 . . 120.2(2) ?
C19 C20 H20 . . 119.9 ?
C21 C20 H20 . . 119.9 ?
C20 C21 C16 . . 117.9(2) ?
C20 C21 C22 . . 120.82(19) ?
C16 C21 C22 . . 121.28(19) ?
O7 C22 C23 . . 121.55(19) ?
O7 C22 C21 . . 115.35(19) ?
C23 C22 C21 . . 123.07(18) ?
C22 C23 N2 . . 120.07(18) ?
C22 C23 C24 . . 121.07(18) ?
N2 C23 C24 . . 118.69(19) ?
O8 C24 C23 . . 119.8(2) ?
O8 C24 C25 . . 117.33(19) ?
C23 C24 C25 . . 122.79(18) ?
C30 C25 C26 . . 119.9(2) ?
C30 C25 C24 . . 122.61(19) ?
C26 C25 C24 . . 117.28(19) ?
C27 C26 C25 . . 120.1(2) ?
C27 C26 H26 . . 119.9 ?
C25 C26 H26 . . 119.9 ?
C26 C27 C28 . . 120.0(2) ?
C26 C27 H27 . . 120.0 ?
C28 C27 H27 . . 120.0 ?
C27 C28 C29 . . 120.2(2) ?
C27 C28 H28 . . 119.9 ?
C29 C28 H28 . . 119.9 ?
C30 C29 C28 . . 120.3(2) ?
C30 C29 H29 . . 119.9 ?
C28 C29 H29 . . 119.9 ?
C29 C30 C25 . . 119.5(2) ?
C29 C30 H30 . . 120.2 ?
C25 C30 H30 . . 120.2 ?

loop_
_geom_bond_atom_site_label_1
_geom_bond_atom_site_label_2
_geom_bond_site_symmetry_2
_geom_bond_distance
_geom_bond_publ_flag
S1 O1 . 1.4283(16) ?
S1 O2 . 1.4303(17) ?
S1 N1 . 1.6257(17) ?
S1 C1 . 1.753(2) ?
S2 O6 . 1.4281(16) ?
S2 O5 . 1.4296(17) ?
S2 N2 . 1.6294(19) ?
S2 C16 . 1.757(2) ?
O3 C7 . 1.314(2) ?
O3 H3O . 0.97(3) ?
O4 C9 . 1.269(2) ?
O7 C22 . 1.333(2) ?
O7 H7O . 0.96(3) ?
O8 C24 . 1.259(3) ?
N1 C8 . 1.429(2) ?
N1 H1N . 0.84(3) ?
N2 C23 . 1.436(3) ?
N2 H2N . 0.82(3) ?
C1 C2 . 1.389(3) ?
C1 C6 . 1.397(3) ?
C2 C3 . 1.389(3) ?
C2 H2 . 0.9500 ?
C3 C4 . 1.383(4) ?
C3 H3 . 0.9500 ?
C4 C5 . 1.388(3) ?
C4 H4 . 0.9500 ?
C5 C6 . 1.401(3) ?
C5 H5 . 0.9500 ?
C6 C7 . 1.468(3) ?
C7 C8 . 1.393(3) ?
C8 C9 . 1.433(3) ?
C9 C10 . 1.488(3) ?
C10 C11 . 1.397(3) ?
C10 C15 . 1.400(3) ?
C11 C12 . 1.389(3) ?
C11 H11 . 0.9500 ?
C12 C13 . 1.382(3) ?
C12 H12 . 0.9500 ?
C13 C14 . 1.391(3) ?
C13 H13 . 0.9500 ?
C14 C15 . 1.390(3) ?
C14 H14 . 0.9500 ?
C15 H15 . 0.9500 ?
C16 C17 . 1.385(3) ?
C16 C21 . 1.404(3) ?
C17 C18 . 1.385(3) ?
C17 H17 . 0.9500 ?
C18 C19 . 1.388(3) ?
C18 H18 . 0.9500 ?
C19 C20 . 1.382(3) ?
C19 H19 . 0.9500 ?
C20 C21 . 1.398(3) ?
C20 H20 . 0.9500 ?
C21 C22 . 1.467(3) ?
C22 C23 . 1.375(3) ?
C23 C24 . 1.440(3) ?
C24 C25 . 1.486(3) ?
C25 C30 . 1.396(3) ?
C25 C26 . 1.398(3) ?
C26 C27 . 1.382(3) ?
C26 H26 . 0.9500 ?
C27 C28 . 1.388(3) ?
C27 H27 . 0.9500 ?
C28 C29 . 1.390(3) ?
C28 H28 . 0.9500 ?
C29 C30 . 1.388(3) ?
C29 H29 . 0.9500 ?
C30 H30 . 0.9500 ?

loop_
_geom_hbond_atom_site_label_D
_geom_hbond_atom_site_label_H
_geom_hbond_atom_site_label_A
_geom_hbond_site_symmetry_A
_geom_hbond_distance_DH
_geom_hbond_distance_HA
_geom_hbond_distance_DA
_geom_hbond_angle_DHA
N1 H1N O8 . 0.84(3) 2.30(3) 3.093(3) 159(2)
O3 H3O O4 . 0.97(3) 1.55(3) 2.466(2) 155(2)
O7 H7O O8 . 0.96(3) 1.62(3) 2.510(2) 153(3)
C2 H2 O5 4_565 0.95 2.57 3.310(3) 134.6
C13 H13 O1 3_665 0.95 2.43 3.235(3) 142.7
C14 H14 O8 3_665 0.95 2.48 3.396(3) 161.9
C15 H15 N1 . 0.95 2.53 2.990(3) 110.0

loop_
_geom_torsion_atom_site_label_1
_geom_torsion_atom_site_label_2
_geom_torsion_atom_site_label_3
_geom_torsion_atom_site_label_4
_geom_torsion_site_symmetry_1
_geom_torsion_site_symmetry_2
_geom_torsion_site_symmetry_3
_geom_torsion_site_symmetry_4
_geom_torsion
_geom_torsion_publ_flag
O1 S1 N1 C8 . . . . -164.69(16) ?
O2 S1 N1 C8 . . . . 64.40(17) ?
C1 S1 N1 C8 . . . . -48.61(18) ?
O6 S2 N2 C23 . . . . -164.50(16) ?
O5 S2 N2 C23 . . . . 65.20(18) ?
C16 S2 N2 C23 . . . . -48.12(18) ?
O1 S1 C1 C2 . . . . -36.5(2) ?
O2 S1 C1 C2 . . . . 94.97(19) ?
N1 S1 C1 C2 . . . . -150.81(18) ?
O1 S1 C1 C6 . . . . 147.68(16) ?
O2 S1 C1 C6 . . . . -80.85(18) ?
N1 S1 C1 C6 . . . . 33.37(18) ?
C6 C1 C2 C3 . . . . 0.8(3) ?
S1 C1 C2 C3 . . . . -174.87(17) ?
C1 C2 C3 C4 . . . . -1.3(4) ?
C2 C3 C4 C5 . . . . 0.7(4) ?
C3 C4 C5 C6 . . . . 0.5(3) ?
C2 C1 C6 C5 . . . . 0.4(3) ?
S1 C1 C6 C5 . . . . 176.13(16) ?
C2 C1 C6 C7 . . . . -180.0(2) ?
S1 C1 C6 C7 . . . . -4.2(3) ?
C4 C5 C6 C1 . . . . -1.0(3) ?
C4 C5 C6 C7 . . . . 179.4(2) ?
C1 C6 C7 O3 . . . . 163.40(19) ?
C5 C6 C7 O3 . . . . -17.0(3) ?
C1 C6 C7 C8 . . . . -17.3(3) ?
C5 C6 C7 C8 . . . . 162.4(2) ?
O3 C7 C8 N1 . . . . -178.91(18) ?
C6 C7 C8 N1 . . . . 1.8(3) ?
O3 C7 C8 C9 . . . . 5.1(3) ?
C6 C7 C8 C9 . . . . -174.25(19) ?
S1 N1 C8 C7 . . . . 35.2(3) ?
S1 N1 C8 C9 . . . . -148.77(16) ?
C7 C8 C9 O4 . . . . -2.7(3) ?
N1 C8 C9 O4 . . . . -178.73(19) ?
C7 C8 C9 C10 . . . . 172.00(19) ?
N1 C8 C9 C10 . . . . -4.0(3) ?
O4 C9 C10 C11 . . . . 33.7(3) ?
C8 C9 C10 C11 . . . . -141.1(2) ?
O4 C9 C10 C15 . . . . -144.3(2) ?
C8 C9 C10 C15 . . . . 40.9(3) ?
C15 C10 C11 C12 . . . . -0.3(3) ?
C9 C10 C11 C12 . . . . -178.4(2) ?
C10 C11 C12 C13 . . . . 0.6(3) ?
C11 C12 C13 C14 . . . . -0.2(4) ?
C12 C13 C14 C15 . . . . -0.6(4) ?
C13 C14 C15 C10 . . . . 0.9(4) ?
C11 C10 C15 C14 . . . . -0.4(3) ?
C9 C10 C15 C14 . . . . 177.5(2) ?
O6 S2 C16 C17 . . . . -33.0(2) ?
O5 S2 C16 C17 . . . . 98.90(19) ?
N2 S2 C16 C17 . . . . -147.47(18) ?
O6 S2 C16 C21 . . . . 149.25(16) ?
O5 S2 C16 C21 . . . . -78.84(18) ?
N2 S2 C16 C21 . . . . 34.79(18) ?
C21 C16 C17 C18 . . . . 1.4(3) ?
S2 C16 C17 C18 . . . . -176.28(17) ?
C16 C17 C18 C19 . . . . 0.4(3) ?
C17 C18 C19 C20 . . . . -0.8(4) ?
C18 C19 C20 C21 . . . . -0.6(4) ?
C19 C20 C21 C16 . . . . 2.2(3) ?
C19 C20 C21 C22 . . . . -175.4(2) ?
C17 C16 C21 C20 . . . . -2.7(3) ?
S2 C16 C21 C20 . . . . 175.06(16) ?
C17 C16 C21 C22 . . . . 174.9(2) ?
S2 C16 C21 C22 . . . . -7.4(3) ?
C20 C21 C22 O7 . . . . -15.2(3) ?
C16 C21 C22 O7 . . . . 167.30(19) ?
C20 C21 C22 C23 . . . . 163.1(2) ?
C16 C21 C22 C23 . . . . -14.4(3) ?
O7 C22 C23 N2 . . . . 179.2(2) ?
C21 C22 C23 N2 . . . . 1.1(3) ?
O7 C22 C23 C24 . . . . 4.1(3) ?
C21 C22 C23 C24 . . . . -174.0(2) ?
S2 N2 C23 C22 . . . . 34.4(3) ?
S2 N2 C23 C24 . . . . -150.31(17) ?
C22 C23 C24 O8 . . . . -1.1(3) ?
N2 C23 C24 O8 . . . . -176.3(2) ?
C22 C23 C24 C25 . . . . 176.2(2) ?
N2 C23 C24 C25 . . . . 1.0(3) ?
O8 C24 C25 C30 . . . . -130.8(2) ?
C23 C24 C25 C30 . . . . 51.8(3) ?
O8 C24 C25 C26 . . . . 43.7(3) ?
C23 C24 C25 C26 . . . . -133.7(2) ?
C30 C25 C26 C27 . . . . -1.0(3) ?
C24 C25 C26 C27 . . . . -175.7(2) ?
C25 C26 C27 C28 . . . . 2.1(4) ?
C26 C27 C28 C29 . . . . -0.9(4) ?
C27 C28 C29 C30 . . . . -1.5(3) ?
C28 C29 C30 C25 . . . . 2.6(3) ?
C26 C25 C30 C29 . . . . -1.3(3) ?
C24 C25 C30 C29 . . . . 173.0(2) ?
